data_4305989
loop_
_publ_author_name
'John F. Lehmann'
'Sebastian Riedel'
'Gary J. Schrobilgen'

_publ_section_title
;
Behavior of BrO3F and ClO3F Toward Strong Lewis Acids and the
Characterization of [XO2][SbF6] (X = Cl, Br) by Single Crystal X-ray
Diffraction, Raman Spectroscopy, and Computational Methods
;
_journal_name_full 'Inorganic Chemistry'
_journal_page_first 8343
_journal_page_last 8356
_journal_paper_doi 10.1021/ic800929h
_journal_volume 47
_journal_year 2008
_chemical_formula_moiety 'Sb F6, Br O2'
_chemical_formula_sum 'Br F6 O2 Sb'
_chemical_formula_weight 347.66
_chemical_name_systematic
; 
 ? 
;
_space_group_IT_number 13
_symmetry_cell_setting monoclinic
_symmetry_space_group_name_Hall '-P 2yc'
_symmetry_space_group_name_H-M 'P 1 2/c 1'
_atom_sites_solution_primary direct
_atom_sites_solution_secondary difmap
_audit_creation_method SHELXL-97
_cell_angle_alpha 90.00
_cell_angle_beta 133.23(3)
_cell_angle_gamma 90.00
_cell_formula_units_Z 2
_cell_length_a 7.2508(15)
_cell_length_b 5.7788(12)
_cell_length_c 10.045(2)
_cell_measurement_temperature 100(2)
_cell_volume 306.67(19)
_computing_cell_refinement 'Bruker XSCANS'
_computing_data_collection 'Bruker XSCANS'
_computing_data_reduction 'Bruker SHELXTL'
_computing_molecular_graphics 'Bruker SHELXTL'
_computing_publication_material 'Bruker SHELXTL'
_computing_structure_refinement 'SHELXL-97 (Sheldrick, 1997)'
_computing_structure_solution 'SHELXS-97 (Sheldrick, 1990)'
_diffrn_ambient_temperature 100(2)
_diffrn_measured_fraction_theta_full 0.984
_diffrn_measured_fraction_theta_max 0.984
_diffrn_measurement_device_type 'Bruker P4'
_diffrn_measurement_method '\w scans'
_diffrn_radiation_monochromator graphite
_diffrn_radiation_source 'fine-focus sealed tube'
_diffrn_radiation_type MoK\a
_diffrn_radiation_wavelength 0.71073
_diffrn_reflns_av_R_equivalents 0.0292
_diffrn_reflns_av_sigmaI/netI 0.0161
_diffrn_reflns_limit_h_max 9
_diffrn_reflns_limit_h_min -9
_diffrn_reflns_limit_k_max 7
_diffrn_reflns_limit_k_min -7
_diffrn_reflns_limit_l_max 11
_diffrn_reflns_limit_l_min -13
_diffrn_reflns_number 5044
_diffrn_reflns_theta_full 27.47
_diffrn_reflns_theta_max 27.47
_diffrn_reflns_theta_min 3.53
_exptl_absorpt_coefficient_mu 11.083
_exptl_absorpt_correction_type none
_exptl_crystal_colour red-orange
_exptl_crystal_density_diffrn 3.765
_exptl_crystal_density_method 'not measured'
_exptl_crystal_description block
_exptl_crystal_F_000 312
_exptl_crystal_size_max 0.16
_exptl_crystal_size_mid 0.08
_exptl_crystal_size_min 0.08
_refine_diff_density_max 0.601
_refine_diff_density_min -0.517
_refine_diff_density_rms 0.101
_refine_ls_extinction_coef 0.0339(15)
_refine_ls_extinction_expression Fc^*^=kFc[1+0.001xFc^2^\l^3^/sin(2\q)]^-1/4^
_refine_ls_extinction_method SHELXL
_refine_ls_goodness_of_fit_ref 1.399
_refine_ls_matrix_type full
_refine_ls_number_parameters 48
_refine_ls_number_reflns 695
_refine_ls_number_restraints 0
_refine_ls_restrained_S_all 1.399
_refine_ls_R_factor_all 0.0131
_refine_ls_R_factor_gt 0.0130
_refine_ls_shift/su_max 0.001
_refine_ls_shift/su_mean 0.000
_refine_ls_structure_factor_coef Fsqd
_refine_ls_weighting_details 'calc w=1/[\s^2^(Fo^2^)+(0.0133P)^2^+0.0000P] where P=(Fo^2^+2Fc^2^)/3'
_refine_ls_weighting_scheme calc
_refine_ls_wR_factor_gt 0.0323
_refine_ls_wR_factor_ref 0.0323
_reflns_number_gt 691
_reflns_number_total 695
_reflns_threshold_expression >2sigma(I)
_cod_data_source_file ic800929h-file003_1.cif
_cod_data_source_block BrO2SbF6
_cod_original_cell_volume 306.66(19)
_cod_database_code 4305989

loop_
_symmetry_equiv_pos_as_xyz
'x, y, z'
'-x, y, -z+1/2'
'-x, -y, -z'
'x, -y, z-1/2'

loop_
_atom_site_label
_atom_site_type_symbol
_atom_site_fract_x
_atom_site_fract_y
_atom_site_fract_z
_atom_site_U_iso_or_equiv
_atom_site_adp_type
_atom_site_occupancy
_atom_site_symmetry_multiplicity
_atom_site_calc_flag
_atom_site_refinement_flags
_atom_site_disorder_assembly
_atom_site_disorder_group
Sb Sb 1.0000 0.45889(3) 0.2500 0.00645(9) Uani 1 2 d S . .
F1 F 1.1460(2) 0.69419(19) 0.21672(15) 0.0132(2) Uani 1 1 d . . .
F2 F 0.8557(2) 0.2326(2) 0.28786(15) 0.0153(2) Uani 1 1 d . . .
F3 F 0.7109(2) 0.45976(19) -0.00267(14) 0.0131(3) Uani 1 1 d . . .
Br Br 0.5000 0.88199(4) 0.2500 0.00760(10) Uani 1 2 d S . .
O O 0.3589(3) 1.0366(2) 0.0716(2) 0.0167(3) Uani 1 1 d . . .

loop_
_atom_site_aniso_label
_atom_site_aniso_U_11
_atom_site_aniso_U_22
_atom_site_aniso_U_33
_atom_site_aniso_U_23
_atom_site_aniso_U_13
_atom_site_aniso_U_12
Sb 0.00584(12) 0.00670(12) 0.00750(11) 0.000 0.00484(9) 0.000
F1 0.0129(6) 0.0137(6) 0.0166(5) 0.0012(4) 0.0115(5) -0.0024(4)
F2 0.0168(6) 0.0142(5) 0.0188(6) 0.0002(4) 0.0137(5) -0.0052(5)
F3 0.0111(6) 0.0136(6) 0.0089(5) -0.0010(4) 0.0046(5) 0.0001(4)
Br 0.00663(15) 0.00779(15) 0.00876(14) 0.000 0.00542(12) 0.000
O 0.0176(8) 0.0157(7) 0.0141(7) 0.0044(5) 0.0097(6) 0.0024(6)

loop_
_atom_type_symbol
_atom_type_description
_atom_type_scat_dispersion_real
_atom_type_scat_dispersion_imag
_atom_type_scat_source
O O 0.0106 0.0060 'International Tables Vol C Tables 4.2.6.8 and 6.1.1.4'
F F 0.0171 0.0103 'International Tables Vol C Tables 4.2.6.8 and 6.1.1.4'
Br Br -0.2901 2.4595 'International Tables Vol C Tables 4.2.6.8 and 6.1.1.4'
Sb Sb -0.5866 1.5461 'International Tables Vol C Tables 4.2.6.8 and 6.1.1.4'

loop_
_geom_angle_atom_site_label_1
_geom_angle_atom_site_label_2
_geom_angle_atom_site_label_3
_geom_angle
_geom_angle_site_symmetry_1
_geom_angle_site_symmetry_3
_geom_angle_publ_flag
F2 Sb F2 91.23(8) . 2_755 ?
F2 Sb F3 89.37(5) . 2_755 ?
F2 Sb F3 90.85(5) 2_755 2_755 ?
F2 Sb F3 90.85(5) . . ?
F2 Sb F3 89.37(5) 2_755 . ?
F3 Sb F3 179.69(7) 2_755 . ?
F2 Sb F1 178.10(5) . . ?
F2 Sb F1 90.46(6) 2_755 . ?
F3 Sb F1 89.73(5) 2_755 . ?
F3 Sb F1 90.05(5) . . ?
F2 Sb F1 90.46(6) . 2_755 ?
F2 Sb F1 178.10(5) 2_755 2_755 ?
F3 Sb F1 90.05(5) 2_755 2_755 ?
F3 Sb F1 89.73(5) . 2_755 ?
F1 Sb F1 87.87(7) . 2_755 ?
O Br O 111.88(11) 2_655 . ?

loop_
_geom_bond_atom_site_label_1
_geom_bond_atom_site_label_2
_geom_bond_distance
_geom_bond_site_symmetry_2
_geom_bond_publ_flag
Sb F2 1.8692(12) . ?
Sb F2 1.8692(12) 2_755 ?
Sb F3 1.8835(15) 2_755 ?
Sb F3 1.8835(15) . ?
Sb F1 1.8883(11) . ?
Sb F1 1.8883(11) 2_755 ?
Br O 1.5952(15) 2_655 ?
Br O 1.5952(15) . ?
